data_4069218
loop_
_publ_author_name
'Nair, Radhika P.'
'Kim, Tae Ho'
'Frost, Brian J.'

_publ_section_title
;
 Atom Transfer Radical Addition Reactions of CCl4, CHCl3, andp-Tosyl
 Chloride Catalyzed by Cp&#x2032;Ru(PPh3)(PR3)Cl Complexes
;
_journal_issue 16
_journal_name_full Organometallics
_journal_page_first 4681
_journal_paper_doi 10.1021/om900075h
_journal_volume 28
_journal_year 2009
_chemical_formula_sum 'C30 H34 B Cl N6 P2 Ru'
_chemical_formula_weight 687.90
_chemical_name_systematic
;

 ?

;
_space_group_IT_number 14
_symmetry_cell_setting monoclinic
_symmetry_space_group_name_Hall '-P 2yn'
_symmetry_space_group_name_H-M 'P 1 21/n 1'
_atom_sites_solution_hydrogens geom
_atom_sites_solution_primary direct
_atom_sites_solution_secondary difmap
_audit_creation_method SHELXTL
_cell_angle_alpha 90.00
_cell_angle_beta 105.6100(10)
_cell_angle_gamma 90.00
_cell_formula_units_Z 4
_cell_length_a 12.3342(2)
_cell_length_b 20.1362(3)
_cell_length_c 13.1231(2)
_cell_measurement_reflns_used 4151
_cell_measurement_temperature 100(2)
_cell_measurement_theta_max 25.94
_cell_measurement_theta_min 2.59
_cell_volume 3139.09(9)
_computing_cell_refinement 'Bruker APEX2'
_computing_data_collection 'Bruker APEX2'
_computing_data_reduction 'Bruker SAINT'
_computing_molecular_graphics 'Bruker SHELXTL'
_computing_publication_material 'Bruker SHELXTL'
_computing_structure_refinement 'Bruker SHELXTL'
_computing_structure_solution 'Bruker SHELXTL'
_diffrn_ambient_temperature 100(2)
_diffrn_measured_fraction_theta_full 0.937
_diffrn_measured_fraction_theta_max 0.937
_diffrn_measurement_device_type 'CCD area detector'
_diffrn_measurement_method 'phi and omega scans'
_diffrn_radiation_monochromator graphite
_diffrn_radiation_source 'fine-focus sealed tube'
_diffrn_radiation_type MoK\a
_diffrn_radiation_wavelength 0.71073
_diffrn_reflns_av_R_equivalents 0.0662
_diffrn_reflns_av_sigmaI/netI 0.0678
_diffrn_reflns_limit_h_max 12
_diffrn_reflns_limit_h_min -15
_diffrn_reflns_limit_k_max 24
_diffrn_reflns_limit_k_min -24
_diffrn_reflns_limit_l_max 16
_diffrn_reflns_limit_l_min -14
_diffrn_reflns_number 27640
_diffrn_reflns_theta_full 26.00
_diffrn_reflns_theta_max 26.00
_diffrn_reflns_theta_min 1.90
_exptl_absorpt_coefficient_mu 0.717
_exptl_absorpt_correction_T_max 0.9858
_exptl_absorpt_correction_T_min 0.8758
_exptl_absorpt_correction_type 'Empirical SADABS'
_exptl_crystal_colour yellow
_exptl_crystal_density_diffrn 1.456
_exptl_crystal_density_method 'not measured'
_exptl_crystal_description needle
_exptl_crystal_F_000 1408
_exptl_crystal_size_max 0.19
_exptl_crystal_size_mid 0.07
_exptl_crystal_size_min 0.02
_refine_diff_density_max 0.632
_refine_diff_density_min -0.699
_refine_diff_density_rms 0.104
_refine_ls_extinction_method none
_refine_ls_goodness_of_fit_ref 1.038
_refine_ls_hydrogen_treatment constr
_refine_ls_matrix_type full
_refine_ls_number_parameters 373
_refine_ls_number_reflns 5785
_refine_ls_number_restraints 0
_refine_ls_restrained_S_all 1.038
_refine_ls_R_factor_all 0.0704
_refine_ls_R_factor_gt 0.0420
_refine_ls_shift/su_max 0.001
_refine_ls_shift/su_mean 0.000
_refine_ls_structure_factor_coef Fsqd
_refine_ls_weighting_details 'calc w=1/[\s^2^(Fo^2^)+(0.0352P)^2^+0.5486P] where P=(Fo^2^+2Fc^2^)/3'
_refine_ls_weighting_scheme calc
_refine_ls_wR_factor_gt 0.0781
_refine_ls_wR_factor_ref 0.0844
_reflns_number_gt 4252
_reflns_number_total 5785
_reflns_threshold_expression >2sigma(I)
_cod_data_source_file om900075h_si_004.cif
_cod_data_source_block bjf334
_cod_depositor_comments
;
The following automatic conversions were performed:

'_symmetry_cell_setting' value 'Monoclinic' changed to 'monoclinic'
according to /home/saulius/struct/CIF-dictionaries/cif_core.dic
dictionary named 'cif_core.dic' version 2.4.2 from 2011-04-26.

Automatic conversion script
Id: cif_fix_values 1715 2011-07-08 13:25:40Z adriana 
;
_cod_original_cell_volume 3139.09(8)
_cod_original_sg_symbol_H-M P2(1)/n
_cod_database_code 4069218

loop_
_symmetry_equiv_pos_as_xyz
'x, y, z'
'-x+1/2, y+1/2, -z+1/2'
'-x, -y, -z'
'x-1/2, -y-1/2, z-1/2'

loop_
_atom_site_label
_atom_site_type_symbol
_atom_site_fract_x
_atom_site_fract_y
_atom_site_fract_z
_atom_site_U_iso_or_equiv
_atom_site_adp_type
_atom_site_occupancy
_atom_site_symmetry_multiplicity
_atom_site_calc_flag
_atom_site_refinement_flags
Ru1 Ru 0.42657(3) 0.852747(13) 0.19609(2) 0.01091(9) Uani 1 1 d .
B1 B 0.4244(4) 0.8172(2) -0.0424(3) 0.0172(10) Uani 1 1 d .
H1 H 0.4234 0.8051 -0.1165 0.021 Uiso 1 1 calc R
Cl1 Cl 0.40074(8) 0.96587(4) 0.24339(7) 0.0160(2) Uani 1 1 d .
P1 P 0.59539(8) 0.83893(4) 0.32181(7) 0.0143(2) Uani 1 1 d .
P2 P 0.31407(8) 0.81571(4) 0.29974(7) 0.0120(2) Uani 1 1 d .
N1 N 0.4500(3) 0.75966(13) 0.1336(2) 0.0123(7) Uani 1 1 d .
N2 N 0.4460(3) 0.75592(14) 0.0282(2) 0.0149(7) Uani 1 1 d .
N3 N 0.2902(3) 0.86669(13) 0.0546(2) 0.0135(7) Uani 1 1 d .
N4 N 0.3108(3) 0.84908(14) -0.0398(2) 0.0149(7) Uani 1 1 d .
N5 N 0.5215(3) 0.89541(14) 0.0987(2) 0.0147(7) Uani 1 1 d .
N6 N 0.5161(3) 0.86906(14) 0.0017(2) 0.0158(7) Uani 1 1 d .
C1 C 0.6137(3) 0.78219(17) 0.4335(3) 0.0189(9) Uani 1 1 d .
H1A H 0.6942 0.7771 0.4685 0.028 Uiso 1 1 calc R
H1B H 0.5814 0.7388 0.4081 0.028 Uiso 1 1 calc R
H1C H 0.5755 0.8002 0.4840 0.028 Uiso 1 1 calc R
C2 C 0.6732(3) 0.91114(18) 0.3889(3) 0.0233(10) Uani 1 1 d .
H2A H 0.6306 0.9321 0.4334 0.035 Uiso 1 1 calc R
H2B H 0.6838 0.9431 0.3361 0.035 Uiso 1 1 calc R
H2C H 0.7468 0.8968 0.4332 0.035 Uiso 1 1 calc R
C3 C 0.7002(3) 0.80480(18) 0.2605(3) 0.0199(9) Uani 1 1 d .
H3A H 0.7728 0.8009 0.3139 0.030 Uiso 1 1 calc R
H3B H 0.7081 0.8344 0.2036 0.030 Uiso 1 1 calc R
H3C H 0.6759 0.7608 0.2312 0.030 Uiso 1 1 calc R
C4 C 0.3432(3) 0.84285(16) 0.4383(3) 0.0128(8) Uani 1 1 d .
C5 C 0.2818(3) 0.81744(17) 0.5045(3) 0.0178(9) Uani 1 1 d .
H5 H 0.2254 0.7849 0.4781 0.021 Uiso 1 1 calc R
C6 C 0.3020(4) 0.83896(18) 0.6080(3) 0.0259(10) Uani 1 1 d .
H6 H 0.2609 0.8204 0.6527 0.031 Uiso 1 1 calc R
C7 C 0.3822(3) 0.88764(18) 0.6467(3) 0.0229(10) Uani 1 1 d .
H7 H 0.3964 0.9024 0.7178 0.027 Uiso 1 1 calc R
C8 C 0.4410(3) 0.91444(17) 0.5808(3) 0.0198(9) Uani 1 1 d .
H8 H 0.4955 0.9480 0.6067 0.024 Uiso 1 1 calc R
C9 C 0.4210(3) 0.89275(17) 0.4776(3) 0.0169(9) Uani 1 1 d .
H9 H 0.4612 0.9122 0.4327 0.020 Uiso 1 1 calc R
C10 C 0.3054(3) 0.72533(16) 0.3116(3) 0.0129(8) Uani 1 1 d .
C11 C 0.2532(3) 0.68808(17) 0.2211(3) 0.0174(9) Uani 1 1 d .
H11 H 0.2192 0.7102 0.1565 0.021 Uiso 1 1 calc R
C12 C 0.2511(3) 0.61932(18) 0.2252(3) 0.0218(10) Uani 1 1 d .
H12 H 0.2135 0.5946 0.1642 0.026 Uiso 1 1 calc R
C13 C 0.3037(3) 0.58667(18) 0.3180(3) 0.0216(9) Uani 1 1 d .
H13 H 0.3024 0.5395 0.3207 0.026 Uiso 1 1 calc R
C14 C 0.3579(3) 0.62239(18) 0.4066(3) 0.0188(9) Uani 1 1 d .
H14 H 0.3951 0.5998 0.4699 0.023 Uiso 1 1 calc R
C15 C 0.3581(3) 0.69095(16) 0.4036(3) 0.0149(9) Uani 1 1 d .
H15 H 0.3950 0.7151 0.4654 0.018 Uiso 1 1 calc R
C16 C 0.1648(3) 0.84272(17) 0.2613(3) 0.0145(8) Uani 1 1 d .
C17 C 0.1461(4) 0.91011(18) 0.2787(3) 0.0219(9) Uani 1 1 d .
H17 H 0.2085 0.9382 0.3085 0.026 Uiso 1 1 calc R
C18 C 0.0380(4) 0.9362(2) 0.2529(3) 0.0285(10) Uani 1 1 d .
H18 H 0.0271 0.9819 0.2649 0.034 Uiso 1 1 calc R
C19 C -0.0538(4) 0.8963(2) 0.2100(3) 0.0276(10) Uani 1 1 d .
H19 H -0.1277 0.9143 0.1913 0.033 Uiso 1 1 calc R
C20 C -0.0362(4) 0.8295(2) 0.1946(3) 0.0255(10) Uani 1 1 d .
H20 H -0.0990 0.8014 0.1662 0.031 Uiso 1 1 calc R
C21 C 0.0711(3) 0.80315(19) 0.2200(3) 0.0199(9) Uani 1 1 d .
H21 H 0.0810 0.7572 0.2090 0.024 Uiso 1 1 calc R
C22 C 0.4799(3) 0.69929(16) 0.1736(3) 0.0143(8) Uani 1 1 d .
H22 H 0.4888 0.6872 0.2453 0.017 Uiso 1 1 calc R
C23 C 0.4964(3) 0.65637(17) 0.0956(3) 0.0210(9) Uani 1 1 d .
H23 H 0.5179 0.6110 0.1032 0.025 Uiso 1 1 calc R
C24 C 0.4747(3) 0.69411(18) 0.0058(3) 0.0183(9) Uani 1 1 d .
H24 H 0.4791 0.6792 -0.0617 0.022 Uiso 1 1 calc R
C25 C 0.1927(3) 0.89909(16) 0.0301(3) 0.0148(8) Uani 1 1 d .
H25 H 0.1572 0.9163 0.0804 0.018 Uiso 1 1 calc R
C26 C 0.1494(3) 0.90438(17) -0.0798(3) 0.0188(9) Uani 1 1 d .
H26 H 0.0816 0.9255 -0.1178 0.023 Uiso 1 1 calc R
C27 C 0.2264(3) 0.87241(17) -0.1201(3) 0.0183(9) Uani 1 1 d .
H27 H 0.2214 0.8674 -0.1932 0.022 Uiso 1 1 calc R
C28 C 0.5927(3) 0.94699(17) 0.1107(3) 0.0183(9) Uani 1 1 d .
H28 H 0.6128 0.9748 0.1714 0.022 Uiso 1 1 calc R
C29 C 0.6331(3) 0.95416(19) 0.0218(3) 0.0232(9) Uani 1 1 d .
H29 H 0.6843 0.9866 0.0101 0.028 Uiso 1 1 calc R
C30 C 0.5826(3) 0.90407(18) -0.0454(3) 0.0221(9) Uani 1 1 d .
H30 H 0.5928 0.8955 -0.1134 0.026 Uiso 1 1 calc R

loop_
_atom_site_aniso_label
_atom_site_aniso_U_11
_atom_site_aniso_U_22
_atom_site_aniso_U_33
_atom_site_aniso_U_23
_atom_site_aniso_U_13
_atom_site_aniso_U_12
Ru1 0.01010(19) 0.01135(14) 0.01043(14) 0.00074(12) 0.00131(12) -0.00115(13)
B1 0.017(3) 0.023(2) 0.014(2) 0.0027(18) 0.007(2) -0.001(2)
Cl1 0.0163(6) 0.0118(4) 0.0185(5) 0.0006(4) 0.0022(4) -0.0003(4)
P1 0.0116(6) 0.0158(5) 0.0140(5) 0.0003(4) 0.0011(4) 0.0000(4)
P2 0.0115(6) 0.0124(5) 0.0108(5) 0.0005(4) 0.0006(4) -0.0011(4)
N1 0.012(2) 0.0137(15) 0.0107(15) -0.0005(12) 0.0020(14) -0.0031(13)
N2 0.013(2) 0.0189(16) 0.0121(15) -0.0008(13) 0.0015(14) 0.0003(14)
N3 0.010(2) 0.0142(16) 0.0158(16) 0.0011(12) 0.0030(14) 0.0000(13)
N4 0.015(2) 0.0187(16) 0.0094(14) 0.0000(13) 0.0010(14) -0.0033(14)
N5 0.011(2) 0.0168(16) 0.0144(16) 0.0039(13) 0.0008(14) -0.0013(14)
N6 0.008(2) 0.0228(17) 0.0164(16) 0.0015(13) 0.0024(14) -0.0018(14)
C1 0.012(3) 0.024(2) 0.0186(19) -0.0002(16) 0.0008(18) 0.0016(17)
C2 0.018(3) 0.026(2) 0.023(2) -0.0037(17) -0.0001(19) -0.0045(18)
C3 0.012(3) 0.027(2) 0.019(2) -0.0003(17) 0.0017(18) 0.0023(18)
C4 0.013(2) 0.0114(18) 0.0124(17) 0.0016(14) 0.0010(16) 0.0050(16)
C5 0.019(3) 0.0134(19) 0.021(2) -0.0027(16) 0.0041(18) -0.0021(17)
C6 0.035(3) 0.026(2) 0.020(2) 0.0024(17) 0.014(2) 0.000(2)
C7 0.027(3) 0.022(2) 0.019(2) -0.0036(17) 0.0039(19) 0.0049(19)
C8 0.019(3) 0.0167(19) 0.021(2) -0.0047(16) 0.0005(19) 0.0012(17)
C9 0.015(3) 0.0147(18) 0.020(2) 0.0019(16) 0.0028(18) 0.0001(17)
C10 0.010(2) 0.0141(18) 0.0156(18) -0.0002(15) 0.0043(17) -0.0032(16)
C11 0.013(3) 0.023(2) 0.016(2) -0.0025(16) 0.0032(18) -0.0020(17)
C12 0.016(3) 0.023(2) 0.027(2) -0.0128(18) 0.006(2) -0.0095(19)
C13 0.017(3) 0.0153(19) 0.035(2) -0.0047(17) 0.011(2) -0.0009(17)
C14 0.015(3) 0.0187(19) 0.022(2) 0.0059(16) 0.0034(19) 0.0024(17)
C15 0.015(3) 0.0148(18) 0.0161(19) -0.0019(15) 0.0064(18) -0.0047(16)
C16 0.010(2) 0.021(2) 0.0141(18) 0.0055(16) 0.0048(16) 0.0003(17)
C17 0.015(3) 0.018(2) 0.034(2) 0.0086(18) 0.007(2) 0.0032(18)
C18 0.025(3) 0.025(2) 0.036(2) 0.0099(19) 0.011(2) 0.007(2)
C19 0.013(3) 0.046(3) 0.024(2) 0.010(2) 0.005(2) 0.009(2)
C20 0.015(3) 0.041(2) 0.019(2) -0.0020(18) 0.0015(19) -0.002(2)
C21 0.017(3) 0.028(2) 0.0150(19) -0.0025(17) 0.0035(18) -0.0004(19)
C22 0.009(2) 0.0189(19) 0.0147(18) 0.0045(15) 0.0025(17) 0.0001(16)
C23 0.022(3) 0.0158(19) 0.025(2) -0.0043(17) 0.0070(19) 0.0026(17)
C24 0.013(3) 0.023(2) 0.018(2) -0.0053(17) 0.0032(18) -0.0018(17)
C25 0.008(2) 0.0140(18) 0.021(2) 0.0001(16) 0.0029(18) -0.0028(16)
C26 0.013(3) 0.020(2) 0.019(2) 0.0063(16) -0.0040(18) -0.0004(17)
C27 0.018(3) 0.021(2) 0.0120(19) 0.0015(15) -0.0023(18) -0.0055(17)
C28 0.016(3) 0.0169(19) 0.0186(19) 0.0039(16) -0.0009(17) -0.0036(17)
C29 0.017(3) 0.025(2) 0.027(2) 0.0086(18) 0.0055(19) -0.0030(18)
C30 0.019(3) 0.029(2) 0.021(2) 0.0072(18) 0.0108(19) 0.0000(19)

loop_
_atom_type_symbol
_atom_type_description
_atom_type_scat_dispersion_real
_atom_type_scat_dispersion_imag
_atom_type_scat_source
C C 0.0033 0.0016 'International Tables Vol C Tables 4.2.6.8 and 6.1.1.4'
H H 0.0000 0.0000 'International Tables Vol C Tables 4.2.6.8 and 6.1.1.4'
B B 0.0013 0.0007 'International Tables Vol C Tables 4.2.6.8 and 6.1.1.4'
N N 0.0061 0.0033 'International Tables Vol C Tables 4.2.6.8 and 6.1.1.4'
P P 0.1023 0.0942 'International Tables Vol C Tables 4.2.6.8 and 6.1.1.4'
Cl Cl 0.1484 0.1585 'International Tables Vol C Tables 4.2.6.8 and 6.1.1.4'
Ru Ru -1.2594 0.8363 'International Tables Vol C Tables 4.2.6.8 and 6.1.1.4'

loop_
_geom_angle_atom_site_label_1
_geom_angle_atom_site_label_2
_geom_angle_atom_site_label_3
_geom_angle
N1 Ru1 N5 88.29(10)
N1 Ru1 N3 86.41(11)
N5 Ru1 N3 81.88(11)
N1 Ru1 P1 88.80(9)
N5 Ru1 P1 86.65(8)
N3 Ru1 P1 167.68(8)
N1 Ru1 P2 96.28(8)
N5 Ru1 P2 174.59(8)
N3 Ru1 P2 95.49(8)
P1 Ru1 P2 96.31(3)
N1 Ru1 Cl1 171.71(7)
N5 Ru1 Cl1 84.56(8)
N3 Ru1 Cl1 88.41(7)
P1 Ru1 Cl1 94.98(3)
P2 Ru1 Cl1 90.66(3)
N2 B1 N6 109.4(3)
N2 B1 N4 109.4(3)
N6 B1 N4 106.8(3)
N2 B1 H1 110.4
N6 B1 H1 110.4
N4 B1 H1 110.4
C1 P1 C3 99.71(17)
C1 P1 C2 100.08(17)
C3 P1 C2 99.71(18)
C1 P1 Ru1 123.03(13)
C3 P1 Ru1 109.91(13)
C2 P1 Ru1 120.33(13)
C10 P2 C4 102.20(15)
C10 P2 C16 103.76(16)
C4 P2 C16 95.58(16)
C10 P2 Ru1 115.37(11)
C4 P2 Ru1 119.83(12)
C16 P2 Ru1 117.02(11)
C22 N1 N2 106.1(3)
C22 N1 Ru1 135.4(2)
N2 N1 Ru1 118.1(2)
C24 N2 N1 109.3(3)
C24 N2 B1 128.9(3)
N1 N2 B1 121.4(3)
C25 N3 N4 106.5(3)
C25 N3 Ru1 135.7(2)
N4 N3 Ru1 116.7(2)
C27 N4 N3 108.8(3)
C27 N4 B1 129.7(3)
N3 N4 B1 120.9(3)
C28 N5 N6 106.0(3)
C28 N5 Ru1 133.6(2)
N6 N5 Ru1 120.4(2)
C30 N6 N5 109.9(3)
C30 N6 B1 131.3(3)
N5 N6 B1 117.6(3)
P1 C1 H1A 109.5
P1 C1 H1B 109.5
H1A C1 H1B 109.5
P1 C1 H1C 109.5
H1A C1 H1C 109.5
H1B C1 H1C 109.5
P1 C2 H2A 109.5
P1 C2 H2B 109.5
H2A C2 H2B 109.5
P1 C2 H2C 109.5
H2A C2 H2C 109.5
H2B C2 H2C 109.5
P1 C3 H3A 109.5
P1 C3 H3B 109.5
H3A C3 H3B 109.5
P1 C3 H3C 109.5
H3A C3 H3C 109.5
H3B C3 H3C 109.5
C9 C4 C5 118.1(3)
C9 C4 P2 120.9(3)
C5 C4 P2 120.8(3)
C6 C5 C4 120.8(4)
C6 C5 H5 119.6
C4 C5 H5 119.6
C5 C6 C7 120.2(3)
C5 C6 H6 119.9
C7 C6 H6 119.9
C8 C7 C6 119.4(4)
C8 C7 H7 120.3
C6 C7 H7 120.3
C7 C8 C9 120.4(4)
C7 C8 H8 119.8
C9 C8 H8 119.8
C8 C9 C4 121.0(3)
C8 C9 H9 119.5
C4 C9 H9 119.5
C15 C10 C11 117.9(3)
C15 C10 P2 122.9(3)
C11 C10 P2 118.8(3)
C12 C11 C10 120.6(3)
C12 C11 H11 119.7
C10 C11 H11 119.7
C13 C12 C11 120.0(3)
C13 C12 H12 120.0
C11 C12 H12 120.0
C14 C13 C12 120.1(3)
C14 C13 H13 120.0
C12 C13 H13 120.0
C13 C14 C15 120.1(3)
C13 C14 H14 119.9
C15 C14 H14 119.9
C14 C15 C10 121.2(3)
C14 C15 H15 119.4
C10 C15 H15 119.4
C21 C16 C17 117.6(3)
C21 C16 P2 126.8(3)
C17 C16 P2 115.6(3)
C18 C17 C16 120.9(4)
C18 C17 H17 119.5
C16 C17 H17 119.5
C19 C18 C17 120.6(4)
C19 C18 H18 119.7
C17 C18 H18 119.7
C18 C19 C20 118.8(4)
C18 C19 H19 120.6
C20 C19 H19 120.6
C21 C20 C19 121.0(4)
C21 C20 H20 119.5
C19 C20 H20 119.5
C20 C21 C16 121.1(4)
C20 C21 H21 119.5
C16 C21 H21 119.5
N1 C22 C23 110.8(3)
N1 C22 H22 124.6
C23 C22 H22 124.6
C24 C23 C22 104.8(3)
C24 C23 H23 127.6
C22 C23 H23 127.6
N2 C24 C23 109.1(3)
N2 C24 H24 125.5
C23 C24 H24 125.5
N3 C25 C26 110.9(3)
N3 C25 H25 124.6
C26 C25 H25 124.6
C27 C26 C25 104.5(3)
C27 C26 H26 127.8
C25 C26 H26 127.8
N4 C27 C26 109.4(3)
N4 C27 H27 125.3
C26 C27 H27 125.3
N5 C28 C29 110.6(3)
N5 C28 H28 124.7
C29 C28 H28 124.7
C30 C29 C28 105.0(3)
C30 C29 H29 127.5
C28 C29 H29 127.5
N6 C30 C29 108.4(3)
N6 C30 H30 125.8
C29 C30 H30 125.8

loop_
_geom_bond_atom_site_label_1
_geom_bond_atom_site_label_2
_geom_bond_distance
Ru1 N1 2.097(3)
Ru1 N5 2.132(3)
Ru1 N3 2.162(3)
Ru1 P1 2.2993(11)
Ru1 P2 2.3125(9)
Ru1 Cl1 2.4046(8)
B1 N2 1.524(5)
B1 N6 1.533(5)
B1 N4 1.549(5)
B1 H1 1.0000
P1 C1 1.824(3)
P1 C3 1.831(4)
P1 C2 1.832(4)
P2 C10 1.832(3)
P2 C4 1.839(3)
P2 C16 1.855(4)
N1 C22 1.336(4)
N1 N2 1.373(4)
N2 C24 1.348(4)
N3 C25 1.329(4)
N3 N4 1.377(4)
N4 C27 1.351(5)
N5 C28 1.342(4)
N5 N6 1.364(4)
N6 C30 1.351(4)
C1 H1A 0.9800
C1 H1B 0.9800
C1 H1C 0.9800
C2 H2A 0.9800
C2 H2B 0.9800
C2 H2C 0.9800
C3 H3A 0.9800
C3 H3B 0.9800
C3 H3C 0.9800
C4 C9 1.390(5)
C4 C5 1.394(5)
C5 C6 1.383(5)
C5 H5 0.9500
C6 C7 1.388(5)
C6 H6 0.9500
C7 C8 1.378(5)
C7 H7 0.9500
C8 C9 1.381(5)
C8 H8 0.9500
C9 H9 0.9500
C10 C15 1.391(5)
C10 C11 1.406(5)
C11 C12 1.386(5)
C11 H11 0.9500
C12 C13 1.383(5)
C12 H12 0.9500
C13 C14 1.378(5)
C13 H13 0.9500
C14 C15 1.381(5)
C14 H14 0.9500
C15 H15 0.9500
C16 C21 1.388(5)
C16 C17 1.405(5)
C17 C18 1.388(5)
C17 H17 0.9500
C18 C19 1.378(6)
C18 H18 0.9500
C19 C20 1.385(5)
C19 H19 0.9500
C20 C21 1.382(5)
C20 H20 0.9500
C21 H21 0.9500
C22 C23 1.395(5)
C22 H22 0.9500
C23 C24 1.367(5)
C23 H23 0.9500
C24 H24 0.9500
C25 C26 1.401(5)
C25 H25 0.9500
C26 C27 1.367(5)
C26 H26 0.9500
C27 H27 0.9500
C28 C29 1.394(5)
C28 H28 0.9500
C29 C30 1.373(5)
C29 H29 0.9500
C30 H30 0.9500

loop_
_geom_torsion_atom_site_label_1
_geom_torsion_atom_site_label_2
_geom_torsion_atom_site_label_3
_geom_torsion_atom_site_label_4
_geom_torsion
N1 Ru1 P1 C1 -73.77(16)
N5 Ru1 P1 C1 -162.13(16)
N3 Ru1 P1 C1 -140.8(4)
P2 Ru1 P1 C1 22.42(14)
Cl1 Ru1 P1 C1 113.63(14)
N1 Ru1 P1 C3 42.94(15)
N5 Ru1 P1 C3 -45.42(15)
N3 Ru1 P1 C3 -24.1(4)
P2 Ru1 P1 C3 139.12(13)
Cl1 Ru1 P1 C3 -129.66(13)
N1 Ru1 P1 C2 157.76(16)
N5 Ru1 P1 C2 69.40(16)
N3 Ru1 P1 C2 90.7(4)
P2 Ru1 P1 C2 -106.06(14)
Cl1 Ru1 P1 C2 -14.84(15)
N1 Ru1 P2 C10 10.12(16)
N5 Ru1 P2 C10 157.7(9)
N3 Ru1 P2 C10 97.10(15)
P1 Ru1 P2 C10 -79.36(13)
Cl1 Ru1 P2 C10 -174.44(13)
N1 Ru1 P2 C4 132.91(15)
N5 Ru1 P2 C4 -79.5(9)
N3 Ru1 P2 C4 -140.11(15)
P1 Ru1 P2 C4 43.43(13)
Cl1 Ru1 P2 C4 -51.65(13)
N1 Ru1 P2 C16 -112.38(15)
N5 Ru1 P2 C16 35.2(9)
N3 Ru1 P2 C16 -25.40(15)
P1 Ru1 P2 C16 158.14(13)
Cl1 Ru1 P2 C16 63.07(13)
N5 Ru1 N1 C22 133.7(4)
N3 Ru1 N1 C22 -144.3(4)
P1 Ru1 N1 C22 47.0(3)
P2 Ru1 N1 C22 -49.2(4)
Cl1 Ru1 N1 C22 164.2(4)
N5 Ru1 N1 N2 -38.4(3)
N3 Ru1 N1 N2 43.6(3)
P1 Ru1 N1 N2 -125.1(2)
P2 Ru1 N1 N2 138.7(2)
Cl1 Ru1 N1 N2 -7.8(8)
C22 N1 N2 C24 -0.8(4)
Ru1 N1 N2 C24 173.5(2)
C22 N1 N2 B1 -174.6(3)
Ru1 N1 N2 B1 -0.4(4)
N6 B1 N2 C24 -113.5(4)
N4 B1 N2 C24 129.8(4)
N6 B1 N2 N1 59.1(4)
N4 B1 N2 N1 -57.6(4)
N1 Ru1 N3 C25 149.3(3)
N5 Ru1 N3 C25 -121.9(3)
P1 Ru1 N3 C25 -143.4(3)
P2 Ru1 N3 C25 53.4(3)
Cl1 Ru1 N3 C25 -37.1(3)
N1 Ru1 N3 N4 -44.8(2)
N5 Ru1 N3 N4 44.0(2)
P1 Ru1 N3 N4 22.5(5)
P2 Ru1 N3 N4 -140.8(2)
Cl1 Ru1 N3 N4 128.7(2)
C25 N3 N4 C27 1.3(4)
Ru1 N3 N4 C27 -168.5(2)
C25 N3 N4 B1 173.0(3)
Ru1 N3 N4 B1 3.3(4)
N2 B1 N4 C27 -135.3(4)
N6 B1 N4 C27 106.4(4)
N2 B1 N4 N3 54.9(4)
N6 B1 N4 N3 -63.4(4)
N1 Ru1 N5 C28 -146.4(3)
N3 Ru1 N5 C28 126.9(3)
P1 Ru1 N5 C28 -57.5(3)
P2 Ru1 N5 C28 65.8(11)
Cl1 Ru1 N5 C28 37.8(3)
N1 Ru1 N5 N6 33.3(3)
N3 Ru1 N5 N6 -53.3(2)
P1 Ru1 N5 N6 122.2(2)
P2 Ru1 N5 N6 -114.4(8)
Cl1 Ru1 N5 N6 -142.4(2)
C28 N5 N6 C30 -0.2(4)
Ru1 N5 N6 C30 179.9(2)
C28 N5 N6 B1 -169.0(3)
Ru1 N5 N6 B1 11.2(4)
N2 B1 N6 C30 129.8(4)
N4 B1 N6 C30 -111.8(4)
N2 B1 N6 N5 -64.3(4)
N4 B1 N6 N5 54.0(4)
C10 P2 C4 C9 138.5(3)
C16 P2 C4 C9 -116.1(3)
Ru1 P2 C4 C9 9.5(3)
C10 P2 C4 C5 -46.3(3)
C16 P2 C4 C5 59.1(3)
Ru1 P2 C4 C5 -175.3(2)
C9 C4 C5 C6 -3.2(5)
P2 C4 C5 C6 -178.5(3)
C4 C5 C6 C7 1.7(6)
C5 C6 C7 C8 0.3(6)
C6 C7 C8 C9 -0.5(6)
C7 C8 C9 C4 -1.2(6)
C5 C4 C9 C8 3.0(5)
P2 C4 C9 C8 178.3(3)
C4 P2 C10 C15 -24.6(3)
C16 P2 C10 C15 -123.6(3)
Ru1 P2 C10 C15 107.1(3)
C4 P2 C10 C11 162.2(3)
C16 P2 C10 C11 63.3(3)
Ru1 P2 C10 C11 -66.1(3)
C15 C10 C11 C12 2.5(5)
P2 C10 C11 C12 176.0(3)
C10 C11 C12 C13 -2.1(6)
C11 C12 C13 C14 0.2(6)
C12 C13 C14 C15 1.2(6)
C13 C14 C15 C10 -0.8(6)
C11 C10 C15 C14 -1.1(5)
P2 C10 C15 C14 -174.3(3)
C10 P2 C16 C21 -17.7(3)
C4 P2 C16 C21 -121.7(3)
Ru1 P2 C16 C21 110.6(3)
C10 P2 C16 C17 160.8(3)
C4 P2 C16 C17 56.7(3)
Ru1 P2 C16 C17 -70.9(3)
C21 C16 C17 C18 -1.5(5)
P2 C16 C17 C18 179.9(3)
C16 C17 C18 C19 0.3(6)
C17 C18 C19 C20 1.0(6)
C18 C19 C20 C21 -1.1(5)
C19 C20 C21 C16 -0.2(5)
C17 C16 C21 C20 1.5(5)
P2 C16 C21 C20 179.9(3)
N2 N1 C22 C23 0.5(4)
Ru1 N1 C22 C23 -172.3(3)
N1 C22 C23 C24 0.0(4)
N1 N2 C24 C23 0.8(4)
B1 N2 C24 C23 174.0(4)
C22 C23 C24 N2 -0.5(4)
N4 N3 C25 C26 -1.2(4)
Ru1 N3 C25 C26 165.6(2)
N3 C25 C26 C27 0.7(4)
N3 N4 C27 C26 -0.9(4)
B1 N4 C27 C26 -171.7(3)
C25 C26 C27 N4 0.2(4)
N6 N5 C28 C29 0.2(4)
Ru1 N5 C28 C29 180.0(3)
N5 C28 C29 C30 0.0(4)
N5 N6 C30 C29 0.2(4)
B1 N6 C30 C29 166.9(4)
C28 C29 C30 N6 -0.1(4)
